data_2225362
loop_
_publ_author_name
'Liu, Lin'

_publ_section_title {5-Methoxy-2-[(2-morpholinoethyl)iminomethyl]phenolato}(thiocyanato-\k<i>N</i>)nickel(II)
_journal_coeditor_code RZ2416
_journal_issue 3
_journal_name_full 'Acta Crystallographica Section E'
_journal_page_first m289
_journal_paper_doi 10.1107/S160053681000468X
_journal_volume 66
_journal_year 2010
_chemical_formula_iupac '[Ni (C14 H19 N2 O3) (N C S)]'
_chemical_formula_moiety 'C15 H19 N3 Ni O3 S'
_chemical_formula_sum 'C15 H19 N3 Ni O3 S'
_chemical_formula_weight 380.10
_chemical_name_systematic {5-Methoxy-2-[(2-morpholinoethyl)iminomethyl]phenolato}(thiocyanato-\k<i>N</i>)nickel(II)
_space_group_IT_number 14
_symmetry_cell_setting monoclinic
_symmetry_space_group_name_Hall '-P 2ybc'
_symmetry_space_group_name_H-M 'P 1 21/c 1'
_atom_sites_solution_hydrogens geom
_atom_sites_solution_primary direct
_atom_sites_solution_secondary difmap
_audit_creation_method SHELXL-97
_cell_angle_alpha 90.00
_cell_angle_beta 114.756(2)
_cell_angle_gamma 90.00
_cell_formula_units_Z 4
_cell_length_a 12.3983(18)
_cell_length_b 11.8202(17)
_cell_length_c 12.2913(18)
_cell_measurement_reflns_used 2524
_cell_measurement_temperature 298(2)
_cell_measurement_theta_max 25.6
_cell_measurement_theta_min 2.5
_cell_volume 1635.8(4)
_computing_cell_refinement 'SAINT (Bruker, 1998)'
_computing_data_collection 'SMART (Bruker, 1998)'
_computing_data_reduction 'SAINT (Bruker, 1998)'
_computing_molecular_graphics 'SHELXTL (Sheldrick, 2008)'
_computing_publication_material 'SHELXTL (Sheldrick, 2008)'
_computing_structure_refinement 'SHELXL97 (Sheldrick, 2008)'
_computing_structure_solution 'SHELXS97 (Sheldrick, 2008)'
_diffrn_ambient_temperature 298(2)
_diffrn_measured_fraction_theta_full 0.997
_diffrn_measured_fraction_theta_max 0.997
_diffrn_measurement_device_type 'Bruker SMART CCD area-detector'
_diffrn_measurement_method '\w scan'
_diffrn_radiation_monochromator graphite
_diffrn_radiation_source 'fine-focus sealed tube'
_diffrn_radiation_type MoK\a
_diffrn_radiation_wavelength 0.71073
_diffrn_reflns_av_R_equivalents 0.0328
_diffrn_reflns_av_sigmaI/netI 0.0416
_diffrn_reflns_limit_h_max 15
_diffrn_reflns_limit_h_min -15
_diffrn_reflns_limit_k_max 15
_diffrn_reflns_limit_k_min -7
_diffrn_reflns_limit_l_max 15
_diffrn_reflns_limit_l_min -15
_diffrn_reflns_number 9279
_diffrn_reflns_theta_full 27.00
_diffrn_reflns_theta_max 27.00
_diffrn_reflns_theta_min 1.81
_exptl_absorpt_coefficient_mu 1.331
_exptl_absorpt_correction_T_max 0.7956
_exptl_absorpt_correction_T_min 0.7767
_exptl_absorpt_correction_type multi-scan
_exptl_absorpt_process_details '(SADABS; Sheldrick, 1996)'
_exptl_crystal_colour Red
_exptl_crystal_density_diffrn 1.543
_exptl_crystal_density_method 'not measured'
_exptl_crystal_description Block
_exptl_crystal_F_000 792
_exptl_crystal_size_max 0.20
_exptl_crystal_size_mid 0.20
_exptl_crystal_size_min 0.18
_refine_diff_density_max 0.354
_refine_diff_density_min -0.376
_refine_ls_extinction_method none
_refine_ls_goodness_of_fit_ref 1.029
_refine_ls_hydrogen_treatment constr
_refine_ls_matrix_type full
_refine_ls_number_parameters 209
_refine_ls_number_reflns 3554
_refine_ls_number_restraints 0
_refine_ls_restrained_S_all 1.029
_refine_ls_R_factor_all 0.0513
_refine_ls_R_factor_gt 0.0361
_refine_ls_shift/su_max 0.000
_refine_ls_shift/su_mean 0.000
_refine_ls_structure_factor_coef Fsqd
_refine_ls_weighting_details 'calc w=1/[\s^2^(Fo^2^)+(0.0433P)^2^+0.1781P] where P=(Fo^2^+2Fc^2^)/3'
_refine_ls_weighting_scheme calc
_refine_ls_wR_factor_gt 0.0830
_refine_ls_wR_factor_ref 0.0901
_reflns_number_gt 2729
_reflns_number_total 3554
_reflns_threshold_expression I>2\s(I)
_cod_data_source_file rz2416.cif
_cod_data_source_block I
_cod_original_sg_symbol_H-M 'P 21/c'
_cod_database_code 2225362
_cod_database_fobs_code 2225362

loop_
_symmetry_equiv_pos_as_xyz
'x, y, z'
'-x, y+1/2, -z+1/2'
'-x, -y, -z'
'x, -y-1/2, z-1/2'

loop_
_atom_site_type_symbol
_atom_site_label
_atom_site_fract_x
_atom_site_fract_y
_atom_site_fract_z
_atom_site_U_iso_or_equiv
_atom_site_adp_type
_atom_site_calc_flag
_atom_site_refinement_flags
_atom_site_occupancy
_atom_site_disorder_assembly
_atom_site_disorder_group
Ni Ni1 0.08568(2) 0.38142(2) 0.14197(3) 0.03183(11) Uani d . 1 . .
O O1 0.19256(14) 0.46933(15) 0.26251(14) 0.0392(4) Uani d . 1 . .
O O2 0.53990(16) 0.69070(18) 0.46786(17) 0.0579(5) Uani d . 1 . .
O O3 -0.24289(16) 0.14271(16) -0.05535(17) 0.0499(5) Uani d . 1 . .
S S1 -0.23786(6) 0.53989(8) 0.18241(7) 0.0594(2) Uani d . 1 . .
N N1 0.19869(17) 0.32497(18) 0.09614(18) 0.0377(5) Uani d . 1 . .
N N2 -0.02732(16) 0.27875(16) 0.02024(16) 0.0334(4) Uani d . 1 . .
N N3 -0.03493(18) 0.44345(18) 0.17904(19) 0.0426(5) Uani d . 1 . .
C C1 0.3595(2) 0.4495(2) 0.2126(2) 0.0393(6) Uani d . 1 . .
C C2 0.3021(2) 0.4969(2) 0.2800(2) 0.0345(5) Uani d . 1 . .
C C3 0.3625(2) 0.5777(2) 0.3677(2) 0.0385(6) Uani d . 1 . .
H H3 0.3264 0.6089 0.4135 0.046 Uiso calc R 1 . .
C C4 0.4760(2) 0.6113(2) 0.3864(2) 0.0435(6) Uani d . 1 . .
C C5 0.5327(2) 0.5647(3) 0.3200(3) 0.0542(8) Uani d . 1 . .
H H5 0.6090 0.5878 0.3335 0.065 Uiso calc R 1 . .
C C6 0.4760(2) 0.4856(3) 0.2358(3) 0.0529(7) Uani d . 1 . .
H H6 0.5143 0.4543 0.1921 0.064 Uiso calc R 1 . .
C C7 0.3061(2) 0.3638(2) 0.1276(2) 0.0428(6) Uani d . 1 . .
H H7 0.3510 0.3321 0.0909 0.051 Uiso calc R 1 . .
C C8 0.1593(2) 0.2292(2) 0.0126(3) 0.0496(7) Uani d . 1 . .
H H8A 0.1724 0.1583 0.0560 0.060 Uiso calc R 1 . .
H H8B 0.2023 0.2274 -0.0376 0.060 Uiso calc R 1 . .
C C9 0.0292(2) 0.2477(2) -0.0620(2) 0.0472(7) Uani d . 1 . .
H H9A 0.0177 0.3079 -0.1194 0.057 Uiso calc R 1 . .
H H9B -0.0067 0.1792 -0.1057 0.057 Uiso calc R 1 . .
C C10 -0.0414(2) 0.1787(2) 0.0893(2) 0.0375(6) Uani d . 1 . .
H H10A -0.0668 0.2055 0.1495 0.045 Uiso calc R 1 . .
H H10B 0.0351 0.1422 0.1306 0.045 Uiso calc R 1 . .
C C11 -0.1300(2) 0.0925(2) 0.0110(2) 0.0457(6) Uani d . 1 . .
H H11A -0.1010 0.0594 -0.0439 0.055 Uiso calc R 1 . .
H H11B -0.1381 0.0323 0.0608 0.055 Uiso calc R 1 . .
C C12 -0.2340(2) 0.2320(2) -0.1291(2) 0.0500(7) Uani d . 1 . .
H H12A -0.3120 0.2644 -0.1744 0.060 Uiso calc R 1 . .
H H12B -0.2052 0.2021 -0.1855 0.060 Uiso calc R 1 . .
C C13 -0.1501(2) 0.3231(2) -0.0532(2) 0.0450(7) Uani d . 1 . .
H H13A -0.1456 0.3830 -0.1051 0.054 Uiso calc R 1 . .
H H13B -0.1817 0.3555 -0.0001 0.054 Uiso calc R 1 . .
C C14 -0.1188(2) 0.4842(2) 0.1815(2) 0.0378(6) Uani d . 1 . .
C C15 0.4866(3) 0.7462(3) 0.5363(3) 0.0716(10) Uani d . 1 . .
H H15A 0.4169 0.7862 0.4833 0.107 Uiso calc R 1 . .
H H15B 0.5421 0.7988 0.5907 0.107 Uiso calc R 1 . .
H H15C 0.4648 0.6911 0.5808 0.107 Uiso calc R 1 . .

loop_
_atom_site_aniso_label
_atom_site_aniso_U_11
_atom_site_aniso_U_22
_atom_site_aniso_U_33
_atom_site_aniso_U_12
_atom_site_aniso_U_13
_atom_site_aniso_U_23
Ni1 0.02692(17) 0.03345(18) 0.03502(18) -0.00070(13) 0.01288(13) -0.00172(14)
O1 0.0278(8) 0.0510(11) 0.0406(9) -0.0070(8) 0.0160(7) -0.0087(8)
O2 0.0449(11) 0.0704(14) 0.0562(12) -0.0265(10) 0.0191(10) -0.0103(11)
O3 0.0369(10) 0.0518(11) 0.0553(11) -0.0091(9) 0.0137(9) 0.0012(9)
S1 0.0378(4) 0.0820(6) 0.0614(5) 0.0141(4) 0.0236(4) -0.0038(4)
N1 0.0352(11) 0.0367(11) 0.0437(12) 0.0009(10) 0.0191(10) -0.0043(10)
N2 0.0334(10) 0.0337(11) 0.0327(10) -0.0013(9) 0.0134(9) 0.0018(9)
N3 0.0310(11) 0.0456(13) 0.0508(13) -0.0024(10) 0.0167(10) -0.0102(11)
C1 0.0289(12) 0.0427(15) 0.0472(15) 0.0005(11) 0.0167(11) -0.0002(12)
C2 0.0273(12) 0.0379(13) 0.0379(13) 0.0005(11) 0.0134(10) 0.0079(11)
C3 0.0337(13) 0.0445(14) 0.0371(13) -0.0046(12) 0.0146(11) 0.0019(12)
C4 0.0334(13) 0.0514(16) 0.0389(14) -0.0097(13) 0.0083(11) 0.0047(13)
C5 0.0308(13) 0.066(2) 0.0664(19) -0.0087(14) 0.0213(14) -0.0015(16)
C6 0.0359(14) 0.0619(18) 0.0669(18) -0.0026(14) 0.0274(14) -0.0084(16)
C7 0.0354(13) 0.0467(16) 0.0521(16) 0.0054(12) 0.0240(13) -0.0019(13)
C8 0.0513(16) 0.0465(16) 0.0613(17) -0.0045(14) 0.0337(14) -0.0153(14)
C9 0.0575(17) 0.0485(16) 0.0409(14) -0.0134(14) 0.0260(13) -0.0090(13)
C10 0.0371(13) 0.0365(13) 0.0369(13) 0.0031(11) 0.0134(11) 0.0073(11)
C11 0.0504(16) 0.0358(14) 0.0523(16) -0.0048(13) 0.0229(14) 0.0030(12)
C12 0.0429(15) 0.0519(17) 0.0408(15) -0.0032(14) 0.0034(12) 0.0020(13)
C13 0.0412(14) 0.0381(14) 0.0402(14) 0.0031(12) 0.0018(12) 0.0064(12)
C14 0.0351(13) 0.0406(14) 0.0373(13) -0.0026(12) 0.0148(11) -0.0042(11)
C15 0.066(2) 0.086(2) 0.065(2) -0.037(2) 0.0303(18) -0.0246(19)

loop_
_atom_type_symbol
_atom_type_description
_atom_type_scat_dispersion_real
_atom_type_scat_dispersion_imag
_atom_type_scat_source
C C 0.0033 0.0016 'International Tables Vol C Tables 4.2.6.8 and 6.1.1.4'
H H 0.0000 0.0000 'International Tables Vol C Tables 4.2.6.8 and 6.1.1.4'
N N 0.0061 0.0033 'International Tables Vol C Tables 4.2.6.8 and 6.1.1.4'
O O 0.0106 0.0060 'International Tables Vol C Tables 4.2.6.8 and 6.1.1.4'
Ni Ni 0.3393 1.1124 'International Tables Vol C Tables 4.2.6.8 and 6.1.1.4'
S S 0.1246 0.1234 'International Tables Vol C Tables 4.2.6.8 and 6.1.1.4'

loop_
_geom_angle_atom_site_label_1
_geom_angle_atom_site_label_2
_geom_angle_atom_site_label_3
_geom_angle_site_symmetry_1
_geom_angle_site_symmetry_3
_geom_angle
_geom_angle_publ_flag
N1 Ni1 O1 . . 93.86(8) ?
N1 Ni1 N3 . . 176.31(9) ?
O1 Ni1 N3 . . 87.85(8) ?
N1 Ni1 N2 . . 86.27(8) ?
O1 Ni1 N2 . . 176.19(8) ?
N3 Ni1 N2 . . 92.24(8) ?
C2 O1 Ni1 . . 127.84(15) ?
C4 O2 C15 . . 118.7(2) ?
C11 O3 C12 . . 110.8(2) ?
C7 N1 C8 . . 118.6(2) ?
C7 N1 Ni1 . . 126.50(18) ?
C8 N1 Ni1 . . 114.88(15) ?
C9 N2 C13 . . 108.85(19) ?
C9 N2 C10 . . 112.65(19) ?
C13 N2 C10 . . 106.55(18) ?
C9 N2 Ni1 . . 106.12(14) ?
C13 N2 Ni1 . . 117.30(15) ?
C10 N2 Ni1 . . 105.51(13) ?
C14 N3 Ni1 . . 168.7(2) ?
C7 C1 C2 . . 121.6(2) ?
C7 C1 C6 . . 119.4(2) ?
C2 C1 C6 . . 119.0(2) ?
O1 C2 C3 . . 118.4(2) ?
O1 C2 C1 . . 122.8(2) ?
C3 C2 C1 . . 118.8(2) ?
C4 C3 C2 . . 120.2(2) ?
C4 C3 H3 . . 119.9 ?
C2 C3 H3 . . 119.9 ?
O2 C4 C3 . . 123.9(3) ?
O2 C4 C5 . . 115.0(2) ?
C3 C4 C5 . . 121.0(3) ?
C6 C5 C4 . . 119.5(2) ?
C6 C5 H5 . . 120.2 ?
C4 C5 H5 . . 120.2 ?
C5 C6 C1 . . 121.4(3) ?
C5 C6 H6 . . 119.3 ?
C1 C6 H6 . . 119.3 ?
N1 C7 C1 . . 125.4(2) ?
N1 C7 H7 . . 117.3 ?
C1 C7 H7 . . 117.3 ?
N1 C8 C9 . . 105.9(2) ?
N1 C8 H8A . . 110.6 ?
C9 C8 H8A . . 110.6 ?
N1 C8 H8B . . 110.6 ?
C9 C8 H8B . . 110.6 ?
H8A C8 H8B . . 108.7 ?
N2 C9 C8 . . 108.1(2) ?
N2 C9 H9A . . 110.1 ?
C8 C9 H9A . . 110.1 ?
N2 C9 H9B . . 110.1 ?
C8 C9 H9B . . 110.1 ?
H9A C9 H9B . . 108.4 ?
N2 C10 C11 . . 113.25(19) ?
N2 C10 H10A . . 108.9 ?
C11 C10 H10A . . 108.9 ?
N2 C10 H10B . . 108.9 ?
C11 C10 H10B . . 108.9 ?
H10A C10 H10B . . 107.7 ?
O3 C11 C10 . . 111.2(2) ?
O3 C11 H11A . . 109.4 ?
C10 C11 H11A . . 109.4 ?
O3 C11 H11B . . 109.4 ?
C10 C11 H11B . . 109.4 ?
H11A C11 H11B . . 108.0 ?
O3 C12 C13 . . 110.5(2) ?
O3 C12 H12A . . 109.5 ?
C13 C12 H12A . . 109.5 ?
O3 C12 H12B . . 109.5 ?
C13 C12 H12B . . 109.5 ?
H12A C12 H12B . . 108.1 ?
N2 C13 C12 . . 112.5(2) ?
N2 C13 H13A . . 109.1 ?
C12 C13 H13A . . 109.1 ?
N2 C13 H13B . . 109.1 ?
C12 C13 H13B . . 109.1 ?
H13A C13 H13B . . 107.8 ?
N3 C14 S1 . . 178.8(2) ?
O2 C15 H15A . . 109.5 ?
O2 C15 H15B . . 109.5 ?
H15A C15 H15B . . 109.5 ?
O2 C15 H15C . . 109.5 ?
H15A C15 H15C . . 109.5 ?
H15B C15 H15C . . 109.5 ?

loop_
_geom_bond_atom_site_label_1
_geom_bond_atom_site_label_2
_geom_bond_site_symmetry_2
_geom_bond_distance
_geom_bond_publ_flag
Ni1 N1 . 1.840(2) ?
Ni1 O1 . 1.8402(16) ?
Ni1 N3 . 1.885(2) ?
Ni1 N2 . 1.9796(19) ?
O1 C2 . 1.323(3) ?
O2 C4 . 1.359(3) ?
O2 C15 . 1.429(4) ?
O3 C11 . 1.421(3) ?
O3 C12 . 1.425(3) ?
S1 C14 . 1.621(3) ?
N1 C7 . 1.304(3) ?
N1 C8 . 1.468(3) ?
N2 C9 . 1.497(3) ?
N2 C13 . 1.502(3) ?
N2 C10 . 1.508(3) ?
N3 C14 . 1.158(3) ?
C1 C7 . 1.406(3) ?
C1 C2 . 1.414(3) ?
C1 C6 . 1.415(3) ?
C2 C3 . 1.400(3) ?
C3 C4 . 1.385(3) ?
C3 H3 . 0.9300 ?
C4 C5 . 1.394(4) ?
C5 C6 . 1.353(4) ?
C5 H5 . 0.9300 ?
C6 H6 . 0.9300 ?
C7 H7 . 0.9300 ?
C8 C9 . 1.500(4) ?
C8 H8A . 0.9700 ?
C8 H8B . 0.9700 ?
C9 H9A . 0.9700 ?
C9 H9B . 0.9700 ?
C10 C11 . 1.512(3) ?
C10 H10A . 0.9700 ?
C10 H10B . 0.9700 ?
C11 H11A . 0.9700 ?
C11 H11B . 0.9700 ?
C12 C13 . 1.517(3) ?
C12 H12A . 0.9700 ?
C12 H12B . 0.9700 ?
C13 H13A . 0.9700 ?
C13 H13B . 0.9700 ?
C15 H15A . 0.9600 ?
C15 H15B . 0.9600 ?
C15 H15C . 0.9600 ?

loop_
_geom_hbond_atom_site_label_D
_geom_hbond_atom_site_label_H
_geom_hbond_atom_site_label_A
_geom_hbond_site_symmetry_A
_geom_hbond_distance_DH
_geom_hbond_distance_HA
_geom_hbond_distance_DA
_geom_hbond_angle_DHA
C3 H3 O3 2_555 0.93 2.40 3.313(4) 165
C7 H7 O2 2_645 0.93 2.44 3.329(4) 160
C10 H10B S1 2_545 0.97 2.87 3.797(2) 161
C13 H13A O1 3_565 0.97 2.49 3.432(3) 165
